data_7158039
loop_
_publ_author_name
'Chen, Mengjia'
'Meng, Haifang'
'Yang, Fang'
'Wang, Yani'
'Chen, Chen'
'Zhu, Bolin'

_publ_section_title
;
 Rhodium(iii)-catalyzed switchable C-H acylmethylation and annulation of
 2,2'-bipyridine derivatives with sulfoxonium ylides.
;
_journal_issue 19
_journal_name_full 'Organic &amp; biomolecular chemistry'
_journal_page_first 4268
_journal_page_last 4271
_journal_paper_doi 10.1039/d1ob00590a
_journal_volume 19
_journal_year 2021
_chemical_formula_moiety 'C19 H16 N2 O2'
_chemical_formula_sum 'C19 H16 N2 O2'
_chemical_formula_weight 304.34
_space_group_crystal_system monoclinic
_space_group_IT_number 14
_space_group_name_Hall '-P 2ybc'
_space_group_name_H-M_alt 'P 1 21/c 1'
_atom_sites_solution_hydrogens geom
_audit_creation_date 2020-07-10
_audit_creation_method
;
Olex2 1.2
(compiled 2015.09.30 svn.r3233 for OlexSys, GUI svn.r5103)
;
_audit_update_record
;
2020-09-29 deposited with the CCDC.	2021-04-20 downloaded from the CCDC.
;
_cell_angle_alpha 90
_cell_angle_beta 96.488(11)
_cell_angle_gamma 90
_cell_formula_units_Z 4
_cell_length_a 8.8361(10)
_cell_length_b 8.2497(8)
_cell_length_c 21.719(2)
_cell_measurement_reflns_used 2175
_cell_measurement_temperature 293(2)
_cell_measurement_theta_max 24.7080
_cell_measurement_theta_min 2.6470
_cell_volume 1573.1(3)
_computing_cell_refinement 'CrysAlisPro 1.171.39.46 (Rigaku OD, 2018)'
_computing_data_collection 'CrysAlisPro 1.171.39.46 (Rigaku OD, 2018)'
_computing_data_reduction 'CrysAlisPro 1.171.39.46 (Rigaku OD, 2018)'
_computing_molecular_graphics 'Olex2 (Dolomanov et al., 2009)'
_computing_publication_material 'Olex2 (Dolomanov et al., 2009)'
_computing_structure_refinement 'ShelXL (Sheldrick, 2015)'
_computing_structure_solution 'ShelXT (Sheldrick, 2015)'
_diffrn_ambient_temperature 293(2)
_diffrn_detector 'CCD plate'
_diffrn_detector_area_resol_mean 5.2740
_diffrn_detector_type AtlasS2
_diffrn_measured_fraction_theta_full 0.999
_diffrn_measured_fraction_theta_max 0.999
_diffrn_measurement_details
;
List of Runs (angles in degrees, time in seconds):

  # Type    Start    End  Width  t~exp~   \w     \q     \k     \f   Frames
#--------------------------------------------------------------------------
  1  \w     12.00  38.00   1.00   15.44    --   11.16 -99.00-180.00   26
  2  \w     -2.00  66.00   1.00   15.44    --   11.16  38.00-120.00   68
  3  \w    -20.00  87.00   1.00   15.44    --   11.16  77.00 -60.00  107
;
_diffrn_measurement_device 'four-circle diffractometer'
_diffrn_measurement_device_type 'SuperNova, Dual, Cu at home/near, AtlasS2'
_diffrn_measurement_method '\w scans'
_diffrn_orient_matrix_type 'CrysAlisPro convention (1999,Acta A55,543-557)'
_diffrn_orient_matrix_UB_11 0.0205553000
_diffrn_orient_matrix_UB_12 -0.0072462000
_diffrn_orient_matrix_UB_13 -0.0304785000
_diffrn_orient_matrix_UB_21 0.0761867000
_diffrn_orient_matrix_UB_22 -0.0170888000
_diffrn_orient_matrix_UB_23 0.0122301000
_diffrn_orient_matrix_UB_31 -0.0171537000
_diffrn_orient_matrix_UB_32 -0.0840751000
_diffrn_orient_matrix_UB_33 0.0001612000
_diffrn_radiation_monochromator mirror
_diffrn_radiation_probe x-ray
_diffrn_radiation_type MoK\a
_diffrn_radiation_wavelength 0.71073
_diffrn_reflns_av_R_equivalents 0.0245
_diffrn_reflns_av_unetI/netI 0.0281
_diffrn_reflns_Laue_measured_fraction_full 0.999
_diffrn_reflns_Laue_measured_fraction_max 0.999
_diffrn_reflns_limit_h_max 10
_diffrn_reflns_limit_h_min -8
_diffrn_reflns_limit_k_max 9
_diffrn_reflns_limit_k_min -9
_diffrn_reflns_limit_l_max 25
_diffrn_reflns_limit_l_min -25
_diffrn_reflns_number 7217
_diffrn_reflns_point_group_measured_fraction_full 0.999
_diffrn_reflns_point_group_measured_fraction_max 0.999
_diffrn_reflns_theta_full 25.009
_diffrn_reflns_theta_max 25.009
_diffrn_reflns_theta_min 2.320
_diffrn_source 'micro-focus sealed X-ray tube'
_diffrn_source_type 'SuperNova (Mo) X-ray Source'
_exptl_absorpt_coefficient_mu 0.085
_exptl_absorpt_correction_T_max 1.00000
_exptl_absorpt_correction_T_min 0.70796
_exptl_absorpt_correction_type multi-scan
_exptl_absorpt_process_details
;
CrysAlisPro 1.171.39.46 (Rigaku Oxford Diffraction, 2018)
Empirical absorption correction using spherical harmonics,
 implemented in SCALE3 ABSPACK scaling algorithm.
;
_exptl_crystal_colour colourless
_exptl_crystal_colour_primary colourless
_exptl_crystal_density_diffrn 1.285
_exptl_crystal_description block
_exptl_crystal_F_000 640
_exptl_crystal_size_max 0.2
_exptl_crystal_size_mid 0.15
_exptl_crystal_size_min 0.14
_refine_diff_density_max 0.136
_refine_diff_density_min -0.166
_refine_diff_density_rms 0.036
_refine_ls_extinction_method none
_refine_ls_goodness_of_fit_ref 1.042
_refine_ls_hydrogen_treatment constr
_refine_ls_matrix_type full
_refine_ls_number_parameters 209
_refine_ls_number_reflns 2776
_refine_ls_number_restraints 0
_refine_ls_restrained_S_all 1.042
_refine_ls_R_factor_all 0.0714
_refine_ls_R_factor_gt 0.0485
_refine_ls_shift/su_max 0.000
_refine_ls_shift/su_mean 0.000
_refine_ls_structure_factor_coef Fsqd
_refine_ls_weighting_details 'w=1/[\s^2^(Fo^2^)+(0.0850P)^2^+0.1040P] where P=(Fo^2^+2Fc^2^)/3'
_refine_ls_weighting_scheme calc
_refine_ls_wR_factor_gt 0.1378
_refine_ls_wR_factor_ref 0.1575
_reflns_Friedel_coverage 0.000
_reflns_number_gt 1939
_reflns_number_total 2776
_reflns_threshold_expression 'I > 2\s(I)'
_cod_data_source_file d1ob00590a2.cif
_cod_data_source_block a200710a
_cod_depositor_comments 'Adding full bibliography for 7158037--7158039.cif.'
_cod_database_code 7158039
_shelx_space_group_comment
;
The symmetry employed for this shelxl refinement is uniquely defined
by the following loop, which should always be used as a source of
symmetry information in preference to the above space-group names.
They are only intended as comments.
;
_reflns_odcompleteness_completeness 99.94
_reflns_odcompleteness_iscentric 1
_reflns_odcompleteness_theta 26.32
_olex2_refinement_description
;
1. Fixed Uiso
 At 1.2 times of:
  All C(H) groups, All C(H,H) groups
 At 1.5 times of:
  All C(H,H,H) groups
2.a Secondary CH2 refined with riding coordinates:
 C8(H8A,H8B)
2.b Aromatic/amide H refined with riding coordinates:
 C2(H2), C3(H3), C4(H4), C5(H5), C6(H6), C12(H12), C13(H13), C15(H15),
 C16(H16), C17(H17), C18(H18)
2.c Idealised Me refined as rotating group:
 C19(H19A,H19B,H19C)
;
_shelx_shelxl_version_number 2014/7
_olex2_date_sample_data_collection 2020-07-10
_olex2_submission_special_instructions 'No special instructions were received'
_oxdiff_exptl_absorpt_empirical_details
;
Empirical correction (ABSPACK) includes:
- Absorption correction using spherical harmonics
- Frame scaling
;
_oxdiff_exptl_absorpt_empirical_full_max 1.433
_oxdiff_exptl_absorpt_empirical_full_min 0.773

loop_
_space_group_symop_operation_xyz
'x, y, z'
'-x, y+1/2, -z+1/2'
'-x, -y, -z'
'x, -y-1/2, z-1/2'

loop_
_atom_site_label
_atom_site_type_symbol
_atom_site_fract_x
_atom_site_fract_y
_atom_site_fract_z
_atom_site_U_iso_or_equiv
_atom_site_adp_type
_atom_site_occupancy
_atom_site_site_symmetry_order
_atom_site_calc_flag
_atom_site_refinement_flags_posn
_atom_site_refinement_flags_adp
_atom_site_refinement_flags_occupancy
_atom_site_disorder_assembly
_atom_site_disorder_group
O1 O 0.97760(18) 0.32515(18) 0.38545(8) 0.0770(5) Uani 1 1 d . . . . .
O2 O 0.54454(18) 0.83295(16) 0.46765(7) 0.0697(4) Uani 1 1 d . . . . .
N1 N 0.6305(2) 0.2447(2) 0.33093(10) 0.0847(6) Uani 1 1 d . . . . .
N2 N 0.54854(18) 0.58840(18) 0.41670(7) 0.0533(4) Uani 1 1 d . . . . .
C1 C 0.9489(2) 0.0415(2) 0.37709(9) 0.0555(5) Uani 1 1 d . . . . .
C2 C 1.0431(3) 0.0321(3) 0.33097(12) 0.0799(7) Uani 1 1 d . . . . .
H2 H 1.0806 0.1269 0.3152 0.096 Uiso 1 1 calc R . . . .
C3 C 1.0829(3) -0.1159(3) 0.30771(14) 0.0960(9) Uani 1 1 d . . . . .
H3 H 1.1461 -0.1202 0.2763 0.115 Uiso 1 1 calc R . . . .
C4 C 1.0290(3) -0.2566(3) 0.33110(12) 0.0775(7) Uani 1 1 d . . . . .
H4 H 1.0571 -0.3566 0.3162 0.093 Uiso 1 1 calc R . . . .
C5 C 0.9346(3) -0.2487(3) 0.37613(12) 0.0722(6) Uani 1 1 d . . . . .
H5 H 0.8971 -0.3438 0.3918 0.087 Uiso 1 1 calc R . . . .
C6 C 0.8939(3) -0.1015(2) 0.39884(10) 0.0652(6) Uani 1 1 d . . . . .
H6 H 0.8282 -0.0982 0.4294 0.078 Uiso 1 1 calc R . . . .
C7 C 0.9115(2) 0.2056(2) 0.40131(9) 0.0573(5) Uani 1 1 d . . . . .
C8 C 0.7995(2) 0.2170(2) 0.44844(10) 0.0645(6) Uani 1 1 d . . . . .
H8A H 0.7185 0.1391 0.4378 0.077 Uiso 1 1 calc R . . . .
H8B H 0.8508 0.1868 0.4887 0.077 Uiso 1 1 calc R . . . .
C9 C 0.7299(2) 0.3823(2) 0.45342(9) 0.0553(5) Uani 1 1 d . . . . .
C10 C 0.6112(2) 0.4394(2) 0.41163(8) 0.0504(5) Uani 1 1 d . . . . .
C11 C 0.6031(2) 0.6823(2) 0.46277(9) 0.0557(5) Uani 1 1 d . . . . .
C12 C 0.7203(2) 0.6370(3) 0.50709(9) 0.0612(6) Uani 1 1 d . . . . .
H12 H 0.7552 0.7064 0.5394 0.073 Uiso 1 1 calc R . . . .
C13 C 0.7833(2) 0.4868(3) 0.50183(9) 0.0615(6) Uani 1 1 d . . . . .
H13 H 0.8627 0.4537 0.5309 0.074 Uiso 1 1 calc R . . . .
C14 C 0.5413(2) 0.3467(2) 0.35728(9) 0.0546(5) Uani 1 1 d . . . . .
C15 C 0.5719(4) 0.1700(4) 0.27916(16) 0.1125(11) Uani 1 1 d . . . . .
H15 H 0.6347 0.1009 0.2597 0.135 Uiso 1 1 calc R . . . .
C16 C 0.4247(4) 0.1892(4) 0.25322(14) 0.1023(10) Uani 1 1 d . . . . .
H16 H 0.3886 0.1336 0.2173 0.123 Uiso 1 1 calc R . . . .
C17 C 0.3322(3) 0.2911(3) 0.28091(11) 0.0778(7) Uani 1 1 d . . . . .
H17 H 0.2315 0.3063 0.2644 0.093 Uiso 1 1 calc R . . . .
C18 C 0.3909(3) 0.3716(2) 0.33423(10) 0.0615(6) Uani 1 1 d . . . . .
H18 H 0.3299 0.4415 0.3543 0.074 Uiso 1 1 calc R . . . .
C19 C 0.4282(3) 0.8815(3) 0.42012(12) 0.0801(7) Uani 1 1 d . . . . .
H19A H 0.4674 0.8780 0.3807 0.120 Uiso 1 1 calc GR . . . .
H19B H 0.3961 0.9899 0.4281 0.120 Uiso 1 1 calc GR . . . .
H19C H 0.3429 0.8091 0.4196 0.120 Uiso 1 1 calc GR . . . .

loop_
_atom_site_aniso_label
_atom_site_aniso_U_11
_atom_site_aniso_U_22
_atom_site_aniso_U_33
_atom_site_aniso_U_23
_atom_site_aniso_U_13
_atom_site_aniso_U_12
O1 0.0757(10) 0.0623(9) 0.0962(12) 0.0011(8) 0.0234(9) -0.0175(8)
O2 0.0830(10) 0.0581(8) 0.0676(10) -0.0159(7) 0.0066(8) 0.0015(7)
N1 0.0867(13) 0.0760(13) 0.0905(15) -0.0376(11) 0.0061(12) 0.0003(11)
N2 0.0586(10) 0.0515(9) 0.0501(9) -0.0041(7) 0.0081(8) -0.0055(8)
C1 0.0471(11) 0.0603(12) 0.0580(12) 0.0076(9) 0.0016(9) -0.0011(9)
C2 0.0790(15) 0.0709(15) 0.0949(18) 0.0105(13) 0.0315(14) -0.0005(12)
C3 0.097(2) 0.096(2) 0.103(2) 0.0009(16) 0.0420(17) 0.0154(16)
C4 0.0754(15) 0.0702(15) 0.0849(17) -0.0037(13) 0.0000(14) 0.0184(13)
C5 0.0777(15) 0.0572(13) 0.0800(16) 0.0091(11) 0.0020(13) 0.0042(11)
C6 0.0699(13) 0.0582(12) 0.0689(14) 0.0073(10) 0.0133(11) -0.0013(10)
C7 0.0538(11) 0.0572(11) 0.0598(13) 0.0095(10) 0.0018(10) -0.0029(10)
C8 0.0702(13) 0.0608(12) 0.0638(14) 0.0076(10) 0.0134(11) 0.0000(10)
C9 0.0598(12) 0.0551(11) 0.0524(12) 0.0036(9) 0.0119(10) -0.0052(9)
C10 0.0554(11) 0.0504(11) 0.0468(11) -0.0008(8) 0.0120(9) -0.0089(9)
C11 0.0630(12) 0.0551(11) 0.0503(12) -0.0066(9) 0.0126(10) -0.0084(10)
C12 0.0691(13) 0.0671(13) 0.0477(12) -0.0089(10) 0.0079(10) -0.0122(11)
C13 0.0636(13) 0.0745(14) 0.0462(11) 0.0033(10) 0.0053(10) -0.0061(11)
C14 0.0660(13) 0.0475(10) 0.0514(12) -0.0023(9) 0.0115(10) -0.0096(9)
C15 0.121(2) 0.103(2) 0.111(2) -0.0611(19) 0.001(2) 0.0001(18)
C16 0.133(3) 0.0878(18) 0.0824(19) -0.0373(15) -0.0043(19) -0.0286(18)
C17 0.0873(16) 0.0771(15) 0.0652(15) 0.0045(12) -0.0083(13) -0.0290(13)
C18 0.0689(14) 0.0619(12) 0.0532(12) 0.0027(10) 0.0047(11) -0.0112(10)
C19 0.0938(18) 0.0667(14) 0.0777(17) -0.0105(12) 0.0007(14) 0.0127(12)

loop_
_atom_type_symbol
_atom_type_description
_atom_type_scat_dispersion_real
_atom_type_scat_dispersion_imag
_atom_type_scat_source
C C 0.0033 0.0016 'International Tables Vol C Tables 4.2.6.8 and 6.1.1.4'
H H 0.0000 0.0000 'International Tables Vol C Tables 4.2.6.8 and 6.1.1.4'
N N 0.0061 0.0033 'International Tables Vol C Tables 4.2.6.8 and 6.1.1.4'
O O 0.0106 0.0060 'International Tables Vol C Tables 4.2.6.8 and 6.1.1.4'

loop_
_geom_angle_atom_site_label_1
_geom_angle_atom_site_label_2
_geom_angle_atom_site_label_3
_geom_angle
_geom_angle_site_symmetry_1
_geom_angle_site_symmetry_3
_geom_angle_publ_flag
C11 O2 C19 116.76(16) . . ?
C14 N1 C15 117.6(2) . . ?
C11 N2 C10 118.57(18) . . ?
C2 C1 C6 117.8(2) . . ?
C2 C1 C7 118.74(18) . . ?
C6 C1 C7 123.41(18) . . ?
C1 C2 H2 119.5 . . ?
C1 C2 C3 121.1(2) . . ?
C3 C2 H2 119.5 . . ?
C2 C3 H3 120.1 . . ?
C4 C3 C2 119.9(2) . . ?
C4 C3 H3 120.1 . . ?
C3 C4 H4 120.2 . . ?
C5 C4 C3 119.5(2) . . ?
C5 C4 H4 120.2 . . ?
C4 C5 H5 119.7 . . ?
C4 C5 C6 120.5(2) . . ?
C6 C5 H5 119.7 . . ?
C1 C6 H6 119.5 . . ?
C5 C6 C1 121.1(2) . . ?
C5 C6 H6 119.5 . . ?
O1 C7 C1 120.03(18) . . ?
O1 C7 C8 121.04(19) . . ?
C1 C7 C8 118.80(17) . . ?
C7 C8 H8A 108.7 . . ?
C7 C8 H8B 108.7 . . ?
H8A C8 H8B 107.6 . . ?
C9 C8 C7 114.26(16) . . ?
C9 C8 H8A 108.7 . . ?
C9 C8 H8B 108.7 . . ?
C10 C9 C8 123.01(18) . . ?
C10 C9 C13 116.53(18) . . ?
C13 C9 C8 120.45(19) . . ?
N2 C10 C9 122.60(17) . . ?
N2 C10 C14 113.28(17) . . ?
C9 C10 C14 124.12(17) . . ?
O2 C11 C12 117.12(17) . . ?
N2 C11 O2 119.36(19) . . ?
N2 C11 C12 123.51(18) . . ?
C11 C12 H12 121.1 . . ?
C13 C12 C11 117.78(18) . . ?
C13 C12 H12 121.1 . . ?
C9 C13 H13 119.5 . . ?
C12 C13 C9 121.0(2) . . ?
C12 C13 H13 119.5 . . ?
N1 C14 C10 117.20(18) . . ?
N1 C14 C18 122.16(19) . . ?
C18 C14 C10 120.59(18) . . ?
N1 C15 H15 118.2 . . ?
N1 C15 C16 123.6(3) . . ?
C16 C15 H15 118.2 . . ?
C15 C16 H16 120.6 . . ?
C17 C16 C15 118.8(2) . . ?
C17 C16 H16 120.6 . . ?
C16 C17 H17 120.6 . . ?
C16 C17 C18 118.7(2) . . ?
C18 C17 H17 120.6 . . ?
C14 C18 C17 119.1(2) . . ?
C14 C18 H18 120.5 . . ?
C17 C18 H18 120.5 . . ?
O2 C19 H19A 109.5 . . ?
O2 C19 H19B 109.5 . . ?
O2 C19 H19C 109.5 . . ?
H19A C19 H19B 109.5 . . ?
H19A C19 H19C 109.5 . . ?
H19B C19 H19C 109.5 . . ?

loop_
_geom_bond_atom_site_label_1
_geom_bond_atom_site_label_2
_geom_bond_distance
_geom_bond_site_symmetry_2
_geom_bond_publ_flag
O1 C7 1.216(2) . ?
O2 C11 1.355(2) . ?
O2 C19 1.429(3) . ?
N1 C14 1.326(3) . ?
N1 C15 1.335(3) . ?
N2 C10 1.357(2) . ?
N2 C11 1.313(2) . ?
C1 C2 1.375(3) . ?
C1 C6 1.379(3) . ?
C1 C7 1.502(3) . ?
C2 H2 0.9300 . ?
C2 C3 1.382(4) . ?
C3 H3 0.9300 . ?
C3 C4 1.374(4) . ?
C4 H4 0.9300 . ?
C4 C5 1.357(3) . ?
C5 H5 0.9300 . ?
C5 C6 1.374(3) . ?
C6 H6 0.9300 . ?
C7 C8 1.505(3) . ?
C8 H8A 0.9700 . ?
C8 H8B 0.9700 . ?
C8 C9 1.505(3) . ?
C9 C10 1.390(3) . ?
C9 C13 1.400(3) . ?
C10 C14 1.481(3) . ?
C11 C12 1.384(3) . ?
C12 H12 0.9300 . ?
C12 C13 1.368(3) . ?
C13 H13 0.9300 . ?
C14 C18 1.382(3) . ?
C15 H15 0.9300 . ?
C15 C16 1.367(4) . ?
C16 H16 0.9300 . ?
C16 C17 1.359(4) . ?
C17 H17 0.9300 . ?
C17 C18 1.384(3) . ?
C18 H18 0.9300 . ?
C19 H19A 0.9600 . ?
C19 H19B 0.9600 . ?
C19 H19C 0.9600 . ?

loop_
_geom_torsion_atom_site_label_1
_geom_torsion_atom_site_label_2
_geom_torsion_atom_site_label_3
_geom_torsion_atom_site_label_4
_geom_torsion
_geom_torsion_site_symmetry_1
_geom_torsion_site_symmetry_2
_geom_torsion_site_symmetry_3
_geom_torsion_site_symmetry_4
_geom_torsion_publ_flag
O1 C7 C8 C9 24.0(3) . . . . ?
O2 C11 C12 C13 -178.34(17) . . . . ?
N1 C14 C18 C17 -1.8(3) . . . . ?
N1 C15 C16 C17 0.7(5) . . . . ?
N2 C10 C14 N1 148.47(19) . . . . ?
N2 C10 C14 C18 -29.1(2) . . . . ?
N2 C11 C12 C13 0.8(3) . . . . ?
C1 C2 C3 C4 -0.5(4) . . . . ?
C1 C7 C8 C9 -160.15(18) . . . . ?
C2 C1 C6 C5 1.4(3) . . . . ?
C2 C1 C7 O1 -8.5(3) . . . . ?
C2 C1 C7 C8 175.6(2) . . . . ?
C2 C3 C4 C5 1.2(4) . . . . ?
C3 C4 C5 C6 -0.6(4) . . . . ?
C4 C5 C6 C1 -0.7(4) . . . . ?
C6 C1 C2 C3 -0.8(4) . . . . ?
C6 C1 C7 O1 171.3(2) . . . . ?
C6 C1 C7 C8 -4.6(3) . . . . ?
C7 C1 C2 C3 179.0(2) . . . . ?
C7 C1 C6 C5 -178.39(19) . . . . ?
C7 C8 C9 C10 79.4(2) . . . . ?
C7 C8 C9 C13 -101.0(2) . . . . ?
C8 C9 C10 N2 179.61(17) . . . . ?
C8 C9 C10 C14 -1.0(3) . . . . ?
C8 C9 C13 C12 -179.60(18) . . . . ?
C9 C10 C14 N1 -31.0(3) . . . . ?
C9 C10 C14 C18 151.44(19) . . . . ?
C10 N2 C11 O2 178.34(16) . . . . ?
C10 N2 C11 C12 -0.7(3) . . . . ?
C10 C9 C13 C12 0.1(3) . . . . ?
C10 C14 C18 C17 175.65(17) . . . . ?
C11 N2 C10 C9 0.4(3) . . . . ?
C11 N2 C10 C14 -179.07(16) . . . . ?
C11 C12 C13 C9 -0.4(3) . . . . ?
C13 C9 C10 N2 0.0(3) . . . . ?
C13 C9 C10 C14 179.34(17) . . . . ?
C14 N1 C15 C16 -2.0(5) . . . . ?
C15 N1 C14 C10 -175.0(2) . . . . ?
C15 N1 C14 C18 2.6(3) . . . . ?
C15 C16 C17 C18 0.2(4) . . . . ?
C16 C17 C18 C14 0.4(3) . . . . ?
C19 O2 C11 N2 -1.9(3) . . . . ?
C19 O2 C11 C12 177.26(19) . . . . ?
